data_8000390
loop_
_publ_author_name
'Hashimoto, Yuichiro'
'Nakashima, Takuya'
'Yamada, Miku'
'Yuasa, Junpei'
'Rapenne, Gw\'ena\"el'
'Kawai, Tsuyoshi'

_publ_section_title
;
 Hierarchical Emergence and Dynamic Control of Chirality in a
 Photoresponsive Dinuclear Complex.
;
_journal_issue 9
_journal_name_full 'The journal of physical chemistry letters'
_journal_page_first 2151
_journal_page_last 2157
_journal_paper_doi 10.1021/acs.jpclett.8b00690
_journal_volume 9
_journal_year 2018
_chemical_formula_moiety 'C39 H23 Eu F9 N3 O6 S3'
_chemical_formula_sum 'C39 H23 Eu F9 N3 O6 S3'
_chemical_formula_weight 1048.75
_space_group_crystal_system triclinic
_space_group_IT_number 2
_space_group_name_Hall '-P 1'
_space_group_name_H-M_alt 'P -1'
_atom_sites_solution_hydrogens geom
_atom_sites_solution_primary direct
_atom_sites_solution_secondary difmap
_cell_angle_alpha 76.455(5)
_cell_angle_beta 80.489(6)
_cell_angle_gamma 88.925(6)
_cell_formula_units_Z 2
_cell_length_a 10.03872(18)
_cell_length_b 10.41729(19)
_cell_length_c 19.6956(4)
_cell_measurement_reflns_used 32826
_cell_measurement_temperature 123
_cell_measurement_theta_max 27.49
_cell_measurement_theta_min 3.00
_cell_volume 1974.45(9)
_computing_cell_refinement 'RAPID AUTO'
_computing_data_collection 'RAPID AUTO (Rigaku, ????)'
_computing_data_reduction 'RAPID AUTO'
_computing_molecular_graphics 'CrystalStructure 4.2.4'
_computing_publication_material 'CrystalStructure 4.2.4 (Rigaku, 2016)'
_computing_structure_refinement 'SHELXL Version 2016/6 (Sheldrick, 2008)'
_computing_structure_solution 'SHELXT Version 2014/5 (Sheldrick, 2014)'
_diffrn_ambient_temperature 123
_diffrn_detector_area_resol_mean 10.000
_diffrn_measured_fraction_theta_full 0.998
_diffrn_measured_fraction_theta_max 0.998
_diffrn_measurement_device_type 'Rigaku R-AXIS RAPID'
_diffrn_measurement_method \w
_diffrn_radiation_type 'Mo K\a'
_diffrn_radiation_wavelength 0.71075
_diffrn_reflns_av_R_equivalents 0.0130
_diffrn_reflns_Laue_measured_fraction_full 0.998
_diffrn_reflns_Laue_measured_fraction_max 0.998
_diffrn_reflns_limit_h_max 13
_diffrn_reflns_limit_h_min -13
_diffrn_reflns_limit_k_max 13
_diffrn_reflns_limit_k_min -13
_diffrn_reflns_limit_l_max 25
_diffrn_reflns_limit_l_min -25
_diffrn_reflns_number 33857
_diffrn_reflns_point_group_measured_fraction_full 0.998
_diffrn_reflns_point_group_measured_fraction_max 0.998
_diffrn_reflns_theta_full 25.242
_diffrn_reflns_theta_max 27.485
_diffrn_reflns_theta_min 2.999
_diffrn_standards_number 0
_exptl_absorpt_coefficient_mu 1.837
_exptl_absorpt_correction_T_max 0.912
_exptl_absorpt_correction_T_min 0.827
_exptl_absorpt_correction_type multi-scan
_exptl_absorpt_process_details 'ABSCOR (Rigaku, 1995)'
_exptl_crystal_colour colorless
_exptl_crystal_density_diffrn 1.764
_exptl_crystal_density_method 'not measured'
_exptl_crystal_description prism
_exptl_crystal_F_000 1036.00
_exptl_crystal_size_max 0.090
_exptl_crystal_size_mid 0.060
_exptl_crystal_size_min 0.050
_refine_diff_density_max 0.87
_refine_diff_density_min -0.50
_refine_ls_extinction_method none
_refine_ls_goodness_of_fit_ref 1.088
_refine_ls_hydrogen_treatment constr
_refine_ls_number_parameters 587
_refine_ls_number_reflns 9033
_refine_ls_number_restraints 14
_refine_ls_R_factor_all 0.0196
_refine_ls_R_factor_gt 0.0189
_refine_ls_shift/su_max 0.002
_refine_ls_structure_factor_coef Fsqd
_refine_ls_weighting_details 'w = 1/[\s^2^(Fo^2^)+(0.0250P)^2^+1.8502P] where P=(Fo^2^+2Fc^2^)/3'
_refine_ls_weighting_scheme calc
_refine_ls_wR_factor_gt 0.0474
_refine_ls_wR_factor_ref 0.0493
_reflns_Friedel_coverage 0.000
_reflns_number_gt 8801
_reflns_number_total 9033
_reflns_threshold_expression F^2^>2.0\s(F^2^)
_cod_data_source_file jz8b00690_si_002.cif
_cod_data_source_block terpy-EuTTh3
_cod_original_cell_volume 1974.46(8)
_cod_database_code 8000390

loop_
_space_group_symop_id
_space_group_symop_operation_xyz
1 +X,+Y,+Z
2 -X,-Y,-Z

loop_
_atom_site_label
_atom_site_type_symbol
_atom_site_fract_x
_atom_site_fract_y
_atom_site_fract_z
_atom_site_U_iso_or_equiv
_atom_site_adp_type
_atom_site_occupancy
_atom_site_site_symmetry_order
_atom_site_calc_flag
_atom_site_refinement_flags_posn
_atom_site_refinement_flags_adp
_atom_site_refinement_flags_occupancy
_atom_site_disorder_assembly
_atom_site_disorder_group
Eu1 Eu 0.25220(2) 0.36716(2) 0.24957(2) 0.01288(3) Uani 1 1 d . . . . .
S1 S 0.54351(5) 0.67418(5) 0.32980(3) 0.02802(10) Uani 1 1 d . . . . .
S2 S -0.20387(5) 0.35750(5) 0.51100(3) 0.02725(10) Uani 1 1 d . . . . .
S3A S 0.6191(2) 0.0723(3) 0.16857(15) 0.0246(5) Uani 0.566(4) 1 d D . P A 1
C32A C 0.7020(11) -0.0334(10) 0.1234(4) 0.0375(19) Uani 0.566(4) 1 d D . P A 1
H32A H 0.795770 -0.050255 0.121150 0.045 Uiso 0.566(4) 1 calc R U P A 1
C33A C 0.6188(11) -0.0914(9) 0.0909(6) 0.055(3) Uani 0.566(4) 1 d D . P A 1
H33A H 0.646967 -0.155196 0.064308 0.066 Uiso 0.566(4) 1 calc R U P A 1
C34A C 0.4837(12) -0.0445(9) 0.1014(6) 0.055(3) Uani 0.566(4) 1 d D . P A 1
H34A H 0.412437 -0.069511 0.080598 0.066 Uiso 0.566(4) 1 calc R U P A 1
S3B S 0.4675(3) -0.0823(3) 0.10427(14) 0.0301(5) Uani 0.434(4) 1 d D . P A 2
C32B C 0.6310(12) -0.1229(11) 0.1121(7) 0.041(2) Uani 0.434(4) 1 d D . P A 2
H32B H 0.677723 -0.190914 0.093799 0.050 Uiso 0.434(4) 1 calc R U P A 2
C33B C 0.6858(14) -0.0461(12) 0.1476(5) 0.036(2) Uani 0.434(4) 1 d D . P A 2
H33B H 0.775305 -0.054436 0.157787 0.043 Uiso 0.434(4) 1 calc R U P A 2
C34B C 0.5968(12) 0.0446(12) 0.1671(9) 0.031(3) Uani 0.434(4) 1 d D . P A 2
H34B H 0.618660 0.105239 0.193087 0.037 Uiso 0.434(4) 1 calc R U P A 2
F1 F -0.02238(15) 0.72381(14) 0.12985(8) 0.0423(3) Uani 1 1 d . . . . .
F2 F 0.00567(15) 0.87669(13) 0.18251(10) 0.0477(4) Uani 1 1 d . . . . .
F3 F -0.12574(13) 0.71037(16) 0.23475(9) 0.0456(4) Uani 1 1 d . . . . .
F4 F -0.12919(19) -0.04567(16) 0.42098(12) 0.0775(7) Uani 1 1 d . . . . .
F5 F 0.06910(19) -0.09887(15) 0.38535(15) 0.0883(8) Uani 1 1 d . . . . .
F6 F -0.0561(3) -0.0327(2) 0.31204(13) 0.1040(9) Uani 1 1 d . . . . .
F7 F -0.09031(14) 0.19958(18) 0.12576(11) 0.0575(5) Uani 1 1 d . . . . .
F8 F 0.04558(18) 0.13266(19) 0.04732(10) 0.0612(5) Uani 1 1 d . . . . .
F9 F 0.0276(2) 0.34094(18) 0.04304(10) 0.0636(5) Uani 1 1 d . . . . .
O1 O 0.33272(12) 0.55092(12) 0.28569(7) 0.0177(2) Uani 1 1 d . . . . .
O2 O 0.10614(12) 0.54814(12) 0.21837(7) 0.0186(2) Uani 1 1 d . . . . .
O3 O 0.09867(13) 0.39540(12) 0.35268(7) 0.0190(2) Uani 1 1 d . . . . .
O4 O 0.12848(13) 0.16073(13) 0.31068(7) 0.0209(3) Uani 1 1 d . . . . .
O5 O 0.37083(12) 0.19768(13) 0.20348(7) 0.0192(2) Uani 1 1 d . . . . .
O6 O 0.12451(13) 0.30530(13) 0.16889(7) 0.0211(3) Uani 1 1 d . . . . .
N1 N 0.35194(15) 0.50669(15) 0.12375(8) 0.0191(3) Uani 1 1 d . . . . .
N2 N 0.51703(14) 0.41147(14) 0.21807(7) 0.0148(3) Uani 1 1 d . . . . .
N3 N 0.39445(14) 0.26420(14) 0.34582(8) 0.0160(3) Uani 1 1 d . . . . .
C1 C 0.26583(19) 0.5588(2) 0.07962(10) 0.0227(4) Uani 1 1 d . . . . .
H1 H 0.172913 0.534212 0.093563 0.027 Uiso 1 1 calc R U . . .
C2 C 0.3054(2) 0.6463(2) 0.01503(10) 0.0264(4) Uani 1 1 d . . . . .
H2 H 0.241248 0.681864 -0.014451 0.032 Uiso 1 1 calc R U . . .
C3 C 0.4411(2) 0.6807(2) -0.00547(11) 0.0305(4) Uani 1 1 d . . . . .
H3 H 0.471768 0.740925 -0.049427 0.037 Uiso 1 1 calc R U . . .
C4 C 0.5315(2) 0.6266(2) 0.03862(10) 0.0250(4) Uani 1 1 d . . . . .
H4 H 0.625149 0.647971 0.024897 0.030 Uiso 1 1 calc R U . . .
C5 C 0.48397(18) 0.54009(18) 0.10355(9) 0.0181(3) Uani 1 1 d . . . . .
C6 C 0.57615(17) 0.48080(17) 0.15373(9) 0.0172(3) Uani 1 1 d . . . . .
C7 C 0.71619(18) 0.4974(2) 0.13517(10) 0.0233(4) Uani 1 1 d . . . . .
H7 H 0.755182 0.546179 0.089324 0.028 Uiso 1 1 calc R U . . .
C8 C 0.79757(18) 0.4421(2) 0.18411(11) 0.0248(4) Uani 1 1 d . . . . .
H8 H 0.893113 0.451269 0.172292 0.030 Uiso 1 1 calc R U . . .
C9 C 0.73733(18) 0.37353(19) 0.25041(10) 0.0227(4) Uani 1 1 d . . . . .
H9 H 0.790935 0.335026 0.285109 0.027 Uiso 1 1 calc R U . . .
C10 C 0.59654(17) 0.36121(17) 0.26605(9) 0.0169(3) Uani 1 1 d . . . . .
C11 C 0.52785(17) 0.29070(17) 0.33754(9) 0.0169(3) Uani 1 1 d . . . . .
C12 C 0.5989(2) 0.2546(2) 0.39402(11) 0.0271(4) Uani 1 1 d . . . . .
H12 H 0.692111 0.277464 0.387617 0.033 Uiso 1 1 calc R U . . .
C13 C 0.5335(2) 0.1856(2) 0.45927(11) 0.0280(4) Uani 1 1 d . . . . .
H13 H 0.580889 0.160662 0.498141 0.034 Uiso 1 1 calc R U . . .
C14 C 0.39823(19) 0.15354(19) 0.46714(10) 0.0225(4) Uani 1 1 d . . . . .
H14 H 0.351183 0.103522 0.510933 0.027 Uiso 1 1 calc R U . . .
C15 C 0.33287(18) 0.19631(18) 0.40939(9) 0.0189(3) Uani 1 1 d . . . . .
H15 H 0.239124 0.176361 0.415198 0.023 Uiso 1 1 calc R U . . .
C16 C 0.5952(2) 0.8118(2) 0.35130(11) 0.0300(4) Uani 1 1 d . . . . .
H16 H 0.678626 0.819199 0.367013 0.036 Uiso 1 1 calc R U . . .
C17 C 0.5037(2) 0.9107(2) 0.34353(10) 0.0268(4) Uani 1 1 d . . . . .
H17 H 0.516112 0.993959 0.353776 0.032 Uiso 1 1 calc R U . . .
C18 C 0.3877(2) 0.87567(18) 0.31844(10) 0.0221(4) Uani 1 1 d . . . . .
H18 H 0.313717 0.932076 0.309979 0.027 Uiso 1 1 calc R U . . .
C19 C 0.39648(17) 0.74842(17) 0.30791(9) 0.0178(3) Uani 1 1 d . . . . .
C20 C 0.30514(17) 0.67071(17) 0.28081(9) 0.0165(3) Uani 1 1 d . . . . .
C21 C 0.19558(18) 0.73364(18) 0.25000(10) 0.0214(4) Uani 1 1 d . . . . .
H21 H 0.182245 0.824813 0.248231 0.026 Uiso 1 1 calc R U . . .
C22 C 0.10775(17) 0.66732(18) 0.22252(9) 0.0190(3) Uani 1 1 d . . . . .
C23 C -0.0086(2) 0.7460(2) 0.19226(12) 0.0275(4) Uani 1 1 d . . . . .
C24 C -0.2483(2) 0.5101(2) 0.52160(11) 0.0281(4) Uani 1 1 d . . . . .
H24 H -0.315958 0.525920 0.558373 0.034 Uiso 1 1 calc R U . . .
C25 C -0.1759(2) 0.6078(2) 0.47137(10) 0.0261(4) Uani 1 1 d . . . . .
H25 H -0.187617 0.698993 0.470134 0.031 Uiso 1 1 calc R U . . .
C26 C -0.08004(17) 0.56030(17) 0.42040(9) 0.0177(3) Uani 1 1 d . . . . .
H26 H -0.022324 0.614340 0.381526 0.021 Uiso 1 1 calc R U . . .
C27 C -0.08525(17) 0.42027(18) 0.43726(9) 0.0179(3) Uani 1 1 d . . . . .
C28 C -0.00129(17) 0.33939(17) 0.39576(9) 0.0168(3) Uani 1 1 d . . . . .
C29 C -0.03801(17) 0.20423(18) 0.40369(10) 0.0195(3) Uani 1 1 d . . . . .
H29 H -0.109709 0.164723 0.440027 0.023 Uiso 1 1 calc R U . . .
C30 C 0.02844(18) 0.13014(18) 0.35972(10) 0.0201(3) Uani 1 1 d . . . . .
C31 C -0.0241(2) -0.0116(2) 0.37003(14) 0.0382(5) Uani 1 1 d . . . . .
C35 C 0.47022(19) 0.04153(18) 0.14572(10) 0.0214(4) Uani 1 1 d D . . . .
C36 C 0.35657(18) 0.12667(17) 0.16174(9) 0.0179(3) Uani 1 1 d . . . . .
C37 C 0.24327(19) 0.1305(2) 0.12657(11) 0.0239(4) Uani 1 1 d . . . . .
H37 H 0.237789 0.069662 0.097918 0.029 Uiso 1 1 calc R U . . .
C38 C 0.14140(19) 0.21919(19) 0.13254(10) 0.0225(4) Uani 1 1 d . . . . .
C39 C 0.0316(2) 0.2219(2) 0.08654(14) 0.0374(5) Uani 1 1 d . . . . .

loop_
_atom_site_aniso_label
_atom_site_aniso_U_11
_atom_site_aniso_U_22
_atom_site_aniso_U_33
_atom_site_aniso_U_23
_atom_site_aniso_U_13
_atom_site_aniso_U_12
Eu1 0.00954(4) 0.01568(5) 0.01355(4) -0.00361(3) -0.00204(3) 0.00029(3)
S1 0.0217(2) 0.0282(2) 0.0399(3) -0.0139(2) -0.0131(2) 0.00267(18)
S2 0.0236(2) 0.0308(2) 0.0262(2) -0.01006(19) 0.00454(18) -0.00530(19)
S3A 0.0200(6) 0.0277(11) 0.0274(6) -0.0069(7) -0.0081(5) 0.0075(7)
C32A 0.027(3) 0.032(3) 0.052(5) -0.010(4) -0.005(4) 0.013(2)
C33A 0.044(4) 0.046(5) 0.092(7) -0.049(5) -0.017(4) 0.020(3)
C34A 0.039(4) 0.044(6) 0.094(6) -0.039(5) -0.015(3) 0.007(4)
S3B 0.0277(9) 0.0276(13) 0.0411(9) -0.0209(7) -0.0055(6) 0.0065(8)
C32B 0.032(4) 0.028(4) 0.069(6) -0.018(4) -0.012(4) 0.018(3)
C33B 0.023(4) 0.031(4) 0.051(7) -0.005(4) -0.010(5) 0.010(3)
C34B 0.047(7) 0.019(4) 0.030(4) -0.011(3) -0.008(4) 0.000(3)
F1 0.0467(8) 0.0449(8) 0.0412(8) -0.0079(6) -0.0287(7) 0.0152(6)
F2 0.0446(8) 0.0223(6) 0.0837(11) -0.0081(7) -0.0394(8) 0.0107(6)
F3 0.0178(6) 0.0546(9) 0.0607(9) -0.0071(7) -0.0063(6) 0.0116(6)
F4 0.0586(11) 0.0340(8) 0.1219(17) -0.0309(9) 0.0580(11) -0.0267(8)
F5 0.0538(11) 0.0209(7) 0.163(2) 0.0002(10) 0.0282(13) 0.0048(7)
F6 0.155(2) 0.0747(14) 0.0915(16) -0.0385(13) -0.0125(16) -0.0676(16)
F7 0.0219(7) 0.0758(11) 0.0930(13) -0.0462(10) -0.0236(8) 0.0035(7)
F8 0.0557(10) 0.0800(12) 0.0802(12) -0.0599(10) -0.0471(9) 0.0266(9)
F9 0.0794(13) 0.0574(10) 0.0665(11) -0.0088(8) -0.0570(10) 0.0080(9)
O1 0.0144(6) 0.0179(6) 0.0214(6) -0.0054(5) -0.0037(5) 0.0004(5)
O2 0.0152(6) 0.0205(6) 0.0205(6) -0.0044(5) -0.0050(5) 0.0021(5)
O3 0.0168(6) 0.0200(6) 0.0189(6) -0.0051(5) 0.0022(5) -0.0025(5)
O4 0.0170(6) 0.0202(6) 0.0246(6) -0.0071(5) 0.0015(5) -0.0023(5)
O5 0.0150(6) 0.0229(6) 0.0217(6) -0.0092(5) -0.0031(5) 0.0011(5)
O6 0.0167(6) 0.0245(6) 0.0255(7) -0.0099(5) -0.0082(5) 0.0022(5)
N1 0.0153(7) 0.0253(8) 0.0156(7) -0.0029(6) -0.0023(5) 0.0003(6)
N2 0.0121(6) 0.0166(6) 0.0161(7) -0.0049(5) -0.0019(5) -0.0001(5)
N3 0.0135(7) 0.0179(7) 0.0168(7) -0.0040(5) -0.0034(5) 0.0019(5)
C1 0.0186(8) 0.0305(10) 0.0184(8) -0.0039(7) -0.0041(7) 0.0026(7)
C2 0.0280(10) 0.0310(10) 0.0193(9) -0.0014(7) -0.0083(7) 0.0049(8)
C3 0.0339(11) 0.0317(10) 0.0204(9) 0.0047(8) -0.0037(8) -0.0034(9)
C4 0.0229(9) 0.0279(9) 0.0207(9) -0.0006(7) -0.0007(7) -0.0046(7)
C5 0.0171(8) 0.0204(8) 0.0165(8) -0.0042(6) -0.0016(6) -0.0005(6)
C6 0.0147(8) 0.0197(8) 0.0172(8) -0.0051(6) -0.0015(6) -0.0010(6)
C7 0.0156(8) 0.0304(10) 0.0211(9) -0.0040(7) 0.0019(7) -0.0037(7)
C8 0.0114(8) 0.0337(10) 0.0287(10) -0.0073(8) -0.0008(7) -0.0024(7)
C9 0.0137(8) 0.0298(10) 0.0249(9) -0.0052(8) -0.0061(7) 0.0013(7)
C10 0.0132(8) 0.0187(8) 0.0193(8) -0.0053(6) -0.0033(6) -0.0003(6)
C11 0.0145(8) 0.0175(8) 0.0189(8) -0.0037(6) -0.0040(6) 0.0009(6)
C12 0.0172(8) 0.0379(11) 0.0243(9) 0.0006(8) -0.0085(7) -0.0040(8)
C13 0.0244(9) 0.0358(11) 0.0216(9) 0.0017(8) -0.0098(7) -0.0007(8)
C14 0.0223(9) 0.0245(9) 0.0183(8) -0.0009(7) -0.0029(7) 0.0016(7)
C15 0.0152(8) 0.0212(8) 0.0194(8) -0.0037(7) -0.0014(6) 0.0009(6)
C16 0.0289(10) 0.0326(11) 0.0331(11) -0.0115(9) -0.0123(8) -0.0063(8)
C17 0.0333(10) 0.0236(9) 0.0242(9) -0.0067(7) -0.0043(8) -0.0077(8)
C18 0.0244(9) 0.0212(9) 0.0190(8) -0.0007(7) -0.0037(7) -0.0054(7)
C19 0.0158(8) 0.0194(8) 0.0173(8) -0.0035(6) -0.0015(6) -0.0005(6)
C20 0.0140(7) 0.0183(8) 0.0158(8) -0.0034(6) 0.0010(6) -0.0013(6)
C21 0.0188(8) 0.0188(8) 0.0264(9) -0.0044(7) -0.0048(7) 0.0019(7)
C22 0.0146(8) 0.0214(8) 0.0193(8) -0.0018(7) -0.0026(6) 0.0033(6)
C23 0.0226(9) 0.0237(9) 0.0382(11) -0.0059(8) -0.0128(8) 0.0060(7)
C24 0.0202(9) 0.0397(11) 0.0258(10) -0.0137(8) 0.0005(7) 0.0028(8)
C25 0.0289(10) 0.0273(10) 0.0239(9) -0.0109(8) -0.0028(8) 0.0073(8)
C26 0.0150(8) 0.0196(8) 0.0208(8) -0.0110(7) -0.0010(6) 0.0036(6)
C27 0.0135(7) 0.0239(9) 0.0153(8) -0.0040(6) -0.0008(6) -0.0001(6)
C28 0.0137(7) 0.0217(8) 0.0150(7) -0.0032(6) -0.0039(6) 0.0015(6)
C29 0.0129(8) 0.0209(8) 0.0220(8) -0.0017(7) 0.0004(6) -0.0012(6)
C30 0.0141(8) 0.0187(8) 0.0264(9) -0.0033(7) -0.0028(7) -0.0020(6)
C31 0.0291(11) 0.0247(10) 0.0563(15) -0.0136(10) 0.0125(10) -0.0083(8)
C35 0.0200(9) 0.0178(8) 0.0254(9) -0.0047(7) -0.0020(7) 0.0007(7)
C36 0.0165(8) 0.0180(8) 0.0177(8) -0.0028(6) 0.0001(6) -0.0017(6)
C37 0.0217(9) 0.0273(9) 0.0279(9) -0.0139(8) -0.0081(7) 0.0010(7)
C38 0.0185(8) 0.0274(9) 0.0248(9) -0.0093(7) -0.0080(7) -0.0012(7)
C39 0.0324(11) 0.0427(13) 0.0510(14) -0.0261(11) -0.0254(10) 0.0094(10)

loop_
_atom_type_symbol
_atom_type_description
_atom_type_scat_dispersion_real
_atom_type_scat_dispersion_imag
_atom_type_scat_source
C C 0.0033 0.0016
;
International Tables for Crystallography
(Vol. C, Tables 4.2.6.8 and 6.1.1.4)
;
H H 0.0000 0.0000
;
International Tables for Crystallography
(Vol. C, Table 6.1.1.4)
;
N N 0.0061 0.0033
;
International Tables for Crystallography
(Vol. C, Tables 4.2.6.8 and 6.1.1.4)
;
F F 0.0171 0.0103
;
International Tables for Crystallography
(Vol. C, Tables 4.2.6.8 and 6.1.1.4)
;
O O 0.0106 0.0060
;
International Tables for Crystallography
(Vol. C, Tables 4.2.6.8 and 6.1.1.4)
;
S S 0.1246 0.1234
;
International Tables for Crystallography
(Vol. C, Tables 4.2.6.8 and 6.1.1.4)
;
Eu Eu -0.1578 3.6682
;
International Tables for Crystallography
(Vol. C, Tables 4.2.6.8 and 6.1.1.4)
;

loop_
_geom_angle_atom_site_label_1
_geom_angle_atom_site_label_2
_geom_angle_atom_site_label_3
_geom_angle
O5 Eu1 O1 130.93(4)
O5 Eu1 O2 141.67(4)
O1 Eu1 O2 72.23(4)
O5 Eu1 O6 72.13(4)
O1 Eu1 O6 143.94(4)
O2 Eu1 O6 74.68(4)
O5 Eu1 O3 140.19(4)
O1 Eu1 O3 72.21(4)
O2 Eu1 O3 69.49(4)
O6 Eu1 O3 108.85(4)
O5 Eu1 O4 74.09(4)
O1 Eu1 O4 135.04(4)
O2 Eu1 O4 112.88(4)
O6 Eu1 O4 71.97(5)
O3 Eu1 O4 69.00(4)
O5 Eu1 N3 76.79(4)
O1 Eu1 N3 75.19(4)
O2 Eu1 N3 141.13(4)
O6 Eu1 N3 140.81(4)
O3 Eu1 N3 80.86(4)
O4 Eu1 N3 77.04(5)
O5 Eu1 N1 81.18(5)
O1 Eu1 N1 82.58(5)
O2 Eu1 N1 71.46(5)
O6 Eu1 N1 73.63(5)
O3 Eu1 N1 138.31(5)
O4 Eu1 N1 142.32(5)
N3 Eu1 N1 124.46(5)
O5 Eu1 N2 66.94(4)
O1 Eu1 N2 64.56(4)
O2 Eu1 N2 118.45(4)
O6 Eu1 N2 122.34(4)
O3 Eu1 N2 128.64(4)
O4 Eu1 N2 128.65(4)
N3 Eu1 N2 62.79(4)
N1 Eu1 N2 61.68(5)
C16 S1 C19 91.56(10)
C24 S2 C27 92.46(9)
C35 S3A C32A 92.5(4)
C33A C32A S3A 112.2(8)
C33A C32A H32A 123.9
S3A C32A H32A 123.9
C32A C33A C34A 111.8(9)
C32A C33A H33A 124.1
C34A C33A H33A 124.1
C35 C34A C33A 111.4(8)
C35 C34A H34A 124.3
C33A C34A H34A 124.3
C35 S3B C32B 92.9(5)
C33B C32B S3B 111.6(10)
C33B C32B H32B 124.2
S3B C32B H32B 124.2
C32B C33B C34B 111.8(12)
C32B C33B H33B 124.1
C34B C33B H33B 124.1
C33B C34B C35 114.9(10)
C33B C34B H34B 122.6
C35 C34B H34B 122.6
C20 O1 Eu1 137.74(11)
C22 O2 Eu1 133.14(11)
C28 O3 Eu1 140.55(12)
C30 O4 Eu1 134.56(12)
C36 O5 Eu1 138.23(12)
C38 O6 Eu1 132.86(12)
C1 N1 C5 118.29(16)
C1 N1 Eu1 118.32(12)
C5 N1 Eu1 123.04(11)
C10 N2 C6 118.19(15)
C10 N2 Eu1 120.08(11)
C6 N2 Eu1 121.70(11)
C15 N3 C11 117.96(15)
C15 N3 Eu1 119.73(11)
C11 N3 Eu1 121.76(11)
N1 C1 C2 123.45(18)
N1 C1 H1 118.3
C2 C1 H1 118.3
C1 C2 C3 118.10(18)
C1 C2 H2 121.0
C3 C2 H2 121.0
C4 C3 C2 119.33(18)
C4 C3 H3 120.3
C2 C3 H3 120.3
C3 C4 C5 119.41(18)
C3 C4 H4 120.3
C5 C4 H4 120.3
N1 C5 C4 121.42(17)
N1 C5 C6 116.80(15)
C4 C5 C6 121.78(16)
N2 C6 C7 122.08(16)
N2 C6 C5 116.36(15)
C7 C6 C5 121.56(16)
C8 C7 C6 119.38(17)
C8 C7 H7 120.3
C6 C7 H7 120.3
C9 C8 C7 118.68(17)
C9 C8 H8 120.7
C7 C8 H8 120.7
C8 C9 C10 119.29(17)
C8 C9 H9 120.4
C10 C9 H9 120.4
N2 C10 C9 122.32(16)
N2 C10 C11 116.87(15)
C9 C10 C11 120.81(16)
N3 C11 C12 121.35(16)
N3 C11 C10 117.60(15)
C12 C11 C10 121.04(16)
C13 C12 C11 119.78(17)
C13 C12 H12 120.1
C11 C12 H12 120.1
C14 C13 C12 118.96(18)
C14 C13 H13 120.5
C12 C13 H13 120.5
C13 C14 C15 118.15(17)
C13 C14 H14 120.9
C15 C14 H14 120.9
N3 C15 C14 123.70(17)
N3 C15 H15 118.2
C14 C15 H15 118.2
C17 C16 S1 112.65(15)
C17 C16 H16 123.7
S1 C16 H16 123.7
C16 C17 C18 112.75(18)
C16 C17 H17 123.6
C18 C17 H17 123.6
C19 C18 C17 111.24(18)
C19 C18 H18 124.4
C17 C18 H18 124.4
C18 C19 C20 131.39(17)
C18 C19 S1 111.78(14)
C20 C19 S1 116.82(13)
O1 C20 C21 124.25(16)
O1 C20 C19 116.28(15)
C21 C20 C19 119.46(16)
C22 C21 C20 122.44(17)
C22 C21 H21 118.8
C20 C21 H21 118.8
O2 C22 C21 130.01(16)
O2 C22 C23 112.68(16)
C21 C22 C23 117.31(16)
F3 C23 F1 106.16(17)
F3 C23 F2 107.16(18)
F1 C23 F2 106.60(18)
F3 C23 C22 110.89(17)
F1 C23 C22 111.68(17)
F2 C23 C22 113.91(16)
C25 C24 S2 112.40(15)
C25 C24 H24 123.8
S2 C24 H24 123.8
C24 C25 C26 113.95(18)
C24 C25 H25 123.0
C26 C25 H25 123.0
C27 C26 C25 109.40(16)
C27 C26 H26 125.3
C25 C26 H26 125.3
C26 C27 C28 123.79(15)
C26 C27 S2 111.79(13)
C28 C27 S2 124.41(14)
O3 C28 C29 122.97(16)
O3 C28 C27 117.21(16)
C29 C28 C27 119.77(15)
C30 C29 C28 121.28(16)
C30 C29 H29 119.4
C28 C29 H29 119.4
O4 C30 C29 129.75(17)
O4 C30 C31 113.15(17)
C29 C30 C31 117.10(17)
F6 C31 F5 103.8(2)
F6 C31 F4 108.1(2)
F5 C31 F4 106.3(2)
F6 C31 C30 111.9(2)
F5 C31 C30 111.87(19)
F4 C31 C30 114.19(18)
C34A C35 C36 129.1(5)
C34B C35 C36 125.2(6)
C34B C35 S3B 108.7(6)
C36 C35 S3B 126.02(17)
C34A C35 S3A 111.9(5)
C36 C35 S3A 117.62(16)
O5 C36 C37 124.20(17)
O5 C36 C35 116.30(16)
C37 C36 C35 119.37(16)
C38 C37 C36 122.32(17)
C38 C37 H37 118.8
C36 C37 H37 118.8
O6 C38 C37 130.16(17)
O6 C38 C39 112.60(17)
C37 C38 C39 117.18(17)
F7 C39 F8 105.9(2)
F7 C39 F9 106.0(2)
F8 C39 F9 107.8(2)
F7 C39 C38 111.4(2)
F8 C39 C38 114.58(18)
F9 C39 C38 110.66(18)

loop_
_geom_bond_atom_site_label_1
_geom_bond_atom_site_label_2
_geom_bond_distance
Eu1 O5 2.3820(12)
Eu1 O1 2.3895(12)
Eu1 O2 2.3944(12)
Eu1 O6 2.4015(12)
Eu1 O3 2.4114(12)
Eu1 O4 2.4515(13)
Eu1 N3 2.5824(14)
Eu1 N1 2.6083(15)
Eu1 N2 2.6520(14)
S1 C16 1.700(2)
S1 C19 1.7245(18)
S2 C24 1.693(2)
S2 C27 1.7227(18)
S3A C35 1.687(3)
S3A C32A 1.696(9)
C32A C33A 1.360(12)
C32A H32A 0.9500
C33A C34A 1.432(13)
C33A H33A 0.9500
C34A C35 1.380(9)
C34A H34A 0.9500
S3B C35 1.683(3)
S3B C32B 1.711(11)
C32B C33B 1.356(14)
C32B H32B 0.9500
C33B C34B 1.365(15)
C33B H33B 0.9500
C34B C35 1.406(12)
C34B H34B 0.9500
F1 C23 1.332(3)
F2 C23 1.337(2)
F3 C23 1.329(3)
F4 C31 1.320(3)
F5 C31 1.313(3)
F6 C31 1.303(3)
F7 C39 1.328(3)
F8 C39 1.332(3)
F9 C39 1.336(3)
O1 C20 1.258(2)
O2 C22 1.264(2)
O3 C28 1.255(2)
O4 C30 1.261(2)
O5 C36 1.254(2)
O6 C38 1.265(2)
N1 C1 1.344(2)
N1 C5 1.347(2)
N2 C10 1.344(2)
N2 C6 1.348(2)
N3 C15 1.340(2)
N3 C11 1.348(2)
C1 C2 1.382(3)
C1 H1 0.9500
C2 C3 1.384(3)
C2 H2 0.9500
C3 C4 1.381(3)
C3 H3 0.9500
C4 C5 1.396(2)
C4 H4 0.9500
C5 C6 1.486(2)
C6 C7 1.396(2)
C7 C8 1.382(3)
C7 H7 0.9500
C8 C9 1.378(3)
C8 H8 0.9500
C9 C10 1.398(2)
C9 H9 0.9500
C10 C11 1.487(2)
C11 C12 1.394(2)
C12 C13 1.380(3)
C12 H12 0.9500
C13 C14 1.380(3)
C13 H13 0.9500
C14 C15 1.386(3)
C14 H14 0.9500
C15 H15 0.9500
C16 C17 1.366(3)
C16 H16 0.9500
C17 C18 1.423(3)
C17 H17 0.9500
C18 C19 1.388(3)
C18 H18 0.9500
C19 C20 1.474(2)
C20 C21 1.419(2)
C21 C22 1.380(3)
C21 H21 0.9500
C22 C23 1.535(2)
C24 C25 1.364(3)
C24 H24 0.9500
C25 C26 1.440(2)
C25 H25 0.9500
C26 C27 1.418(2)
C26 H26 0.9500
C27 C28 1.469(2)
C28 C29 1.428(2)
C29 C30 1.376(3)
C29 H29 0.9500
C30 C31 1.534(3)
C35 C36 1.470(2)
C36 C37 1.422(2)
C37 C38 1.374(3)
C37 H37 0.9500
C38 C39 1.534(3)

loop_
_geom_torsion_atom_site_label_1
_geom_torsion_atom_site_label_2
_geom_torsion_atom_site_label_3
_geom_torsion_atom_site_label_4
_geom_torsion
C35 S3A C32A C33A 0.4(7)
S3A C32A C33A C34A 1.9(11)
C32A C33A C34A C35 -3.8(12)
C35 S3B C32B C33B 1.9(8)
S3B C32B C33B C34B -0.8(11)
C32B C33B C34B C35 -1.0(13)
C5 N1 C1 C2 -0.9(3)
Eu1 N1 C1 C2 172.44(15)
N1 C1 C2 C3 0.8(3)
C1 C2 C3 C4 0.3(3)
C2 C3 C4 C5 -1.1(3)
C1 N1 C5 C4 0.0(3)
Eu1 N1 C5 C4 -173.00(14)
C1 N1 C5 C6 179.88(16)
Eu1 N1 C5 C6 6.8(2)
C3 C4 C5 N1 1.0(3)
C3 C4 C5 C6 -178.84(18)
C10 N2 C6 C7 2.3(3)
Eu1 N2 C6 C7 -175.79(13)
C10 N2 C6 C5 -177.11(15)
Eu1 N2 C6 C5 4.8(2)
N1 C5 C6 N2 -7.4(2)
C4 C5 C6 N2 172.40(17)
N1 C5 C6 C7 173.14(17)
C4 C5 C6 C7 -7.0(3)
N2 C6 C7 C8 -0.5(3)
C5 C6 C7 C8 178.92(17)
C6 C7 C8 C9 -0.9(3)
C7 C8 C9 C10 0.4(3)
C6 N2 C10 C9 -2.9(3)
Eu1 N2 C10 C9 175.27(13)
C6 N2 C10 C11 177.21(15)
Eu1 N2 C10 C11 -4.6(2)
C8 C9 C10 N2 1.6(3)
C8 C9 C10 C11 -178.52(17)
C15 N3 C11 C12 -3.1(3)
Eu1 N3 C11 C12 168.29(14)
C15 N3 C11 C10 177.53(15)
Eu1 N3 C11 C10 -11.1(2)
N2 C10 C11 N3 10.2(2)
C9 C10 C11 N3 -169.72(16)
N2 C10 C11 C12 -169.18(17)
C9 C10 C11 C12 10.9(3)
N3 C11 C12 C13 2.7(3)
C10 C11 C12 C13 -178.00(19)
C11 C12 C13 C14 0.1(3)
C12 C13 C14 C15 -2.2(3)
C11 N3 C15 C14 0.9(3)
Eu1 N3 C15 C14 -170.67(14)
C13 C14 C15 N3 1.8(3)
C19 S1 C16 C17 1.04(17)
S1 C16 C17 C18 -0.8(2)
C16 C17 C18 C19 -0.1(2)
C17 C18 C19 C20 -177.86(18)
C17 C18 C19 S1 0.8(2)
C16 S1 C19 C18 -1.07(15)
C16 S1 C19 C20 177.83(15)
Eu1 O1 C20 C21 3.9(3)
Eu1 O1 C20 C19 -174.69(11)
C18 C19 C20 O1 -171.38(18)
S1 C19 C20 O1 10.0(2)
C18 C19 C20 C21 10.0(3)
S1 C19 C20 C21 -168.66(14)
O1 C20 C21 C22 0.3(3)
C19 C20 C21 C22 178.85(17)
Eu1 O2 C22 C21 -2.8(3)
Eu1 O2 C22 C23 177.85(12)
C20 C21 C22 O2 -0.8(3)
C20 C21 C22 C23 178.60(17)
O2 C22 C23 F3 72.0(2)
C21 C22 C23 F3 -107.5(2)
O2 C22 C23 F1 -46.2(2)
C21 C22 C23 F1 134.36(19)
O2 C22 C23 F2 -167.01(18)
C21 C22 C23 F2 13.5(3)
C27 S2 C24 C25 -0.33(17)
S2 C24 C25 C26 0.8(2)
C24 C25 C26 C27 -1.0(2)
C25 C26 C27 C28 179.53(16)
C25 C26 C27 S2 0.69(19)
C24 S2 C27 C26 -0.23(14)
C24 S2 C27 C28 -179.06(16)
Eu1 O3 C28 C29 16.6(3)
Eu1 O3 C28 C27 -161.12(13)
C26 C27 C28 O3 15.4(3)
S2 C27 C28 O3 -165.91(13)
C26 C27 C28 C29 -162.37(17)
S2 C27 C28 C29 16.3(2)
O3 C28 C29 C30 -5.6(3)
C27 C28 C29 C30 172.01(16)
Eu1 O4 C30 C29 -9.6(3)
Eu1 O4 C30 C31 170.26(14)
C28 C29 C30 O4 3.2(3)
C28 C29 C30 C31 -176.64(18)
O4 C30 C31 F6 -56.6(3)
C29 C30 C31 F6 123.3(2)
O4 C30 C31 F5 59.5(3)
C29 C30 C31 F5 -120.7(2)
O4 C30 C31 F4 -179.8(2)
C29 C30 C31 F4 0.1(3)
C33A C34A C35 C36 169.8(6)
C33A C34A C35 S3A 4.0(10)
C33B C34B C35 C36 178.4(7)
C33B C34B C35 S3B 2.4(12)
C32B S3B C35 C34B -2.3(9)
C32B S3B C35 C36 -178.3(4)
C32A S3A C35 C34A -2.6(6)
C32A S3A C35 C36 -170.1(3)
Eu1 O5 C36 C37 -1.4(3)
Eu1 O5 C36 C35 174.46(12)
C34A C35 C36 O5 -179.0(6)
C34B C35 C36 O5 -7.3(8)
S3B C35 C36 O5 167.97(18)
S3A C35 C36 O5 -13.9(2)
C34A C35 C36 C37 -3.0(7)
C34B C35 C36 C37 168.7(8)
S3B C35 C36 C37 -16.0(3)
S3A C35 C36 C37 162.12(18)
O5 C36 C37 C38 3.7(3)
C35 C36 C37 C38 -172.01(18)
Eu1 O6 C38 C37 -0.9(3)
Eu1 O6 C38 C39 -178.06(14)
C36 C37 C38 O6 -2.6(3)
C36 C37 C38 C39 174.44(19)
O6 C38 C39 F7 -59.9(3)
C37 C38 C39 F7 122.6(2)
O6 C38 C39 F8 180.0(2)
C37 C38 C39 F8 2.4(3)
O6 C38 C39 F9 57.8(3)
C37 C38 C39 F9 -119.8(2)
